data_7204970
loop_
_publ_author_name
'Dang, Hai-Shan'
'Roberts, Brian P.'
'Tocher&#x2020;, Derek A.'

_publ_section_title
;
 Selective radical-chain epimerisation at electron-rich chiral tertiary
 C--H centres using thiols as protic polarity-reversal catalysts
;
_journal_issue 19
_journal_name_full 'Journal of the Chemical Society, Perkin Transactions 1'
_journal_page_first 2452
_journal_paper_doi 10.1039/b103558b
_journal_year 2001
_chemical_formula_sum 'C13 H22 O6'
_chemical_formula_weight 274.31
_chemical_name_systematic
; 
? 
;
_space_group_IT_number 19
_symmetry_cell_setting orthorhombic
_symmetry_space_group_name_Hall 'P 2ac 2ab'
_symmetry_space_group_name_H-M 'P 21 21 21'
_atom_sites_solution_hydrogens geom
_atom_sites_solution_primary direct
_atom_sites_solution_secondary difmap
_audit_creation_method SHELXL
_cell_angle_alpha 90.00
_cell_angle_beta 90.00
_cell_angle_gamma 90.00
_cell_formula_units_Z 4
_cell_length_a 5.3710(10)
_cell_length_b 10.704(2)
_cell_length_c 25.652(5)
_cell_measurement_reflns_used 28
_cell_measurement_temperature 293(2)
_cell_measurement_theta_max 13
_cell_measurement_theta_min 8.5
_cell_volume 1474.8(5)
_computing_cell_refinement P3
_computing_data_collection P3
_computing_data_reduction XDISK
_computing_molecular_graphics XP
_computing_publication_material CIFTAB
_computing_structure_refinement 'SHELXL-93 (Sheldrick, 1993)'
_computing_structure_solution 'SHELXS-86 (Sheldrick, 1990)'
_diffrn_ambient_temperature 293(2)
_diffrn_measurement_device 'Nicolet R3mV'
_diffrn_measurement_method 2theta
_diffrn_radiation_monochromator graphite
_diffrn_radiation_source 'normal-focus sealed tube'
_diffrn_radiation_type MoK\a
_diffrn_radiation_wavelength 0.71073
_diffrn_reflns_av_R_equivalents 0.0000
_diffrn_reflns_av_sigmaI/netI 0.0311
_diffrn_reflns_limit_h_max 6
_diffrn_reflns_limit_h_min 0
_diffrn_reflns_limit_k_max 12
_diffrn_reflns_limit_k_min 0
_diffrn_reflns_limit_l_max 30
_diffrn_reflns_limit_l_min 0
_diffrn_reflns_number 1537
_diffrn_reflns_theta_max 24.98
_diffrn_reflns_theta_min 3.05
_diffrn_standards_decay_% ~1.0
_diffrn_standards_interval_count 97
_diffrn_standards_number 3
_exptl_absorpt_coefficient_mu 0.097
_exptl_crystal_colour colourless
_exptl_crystal_density_diffrn 1.235
_exptl_crystal_description needle
_exptl_crystal_F_000 592
_exptl_crystal_size_max 0.76
_exptl_crystal_size_mid 0.22
_exptl_crystal_size_min 0.16
_refine_diff_density_max 0.209
_refine_diff_density_min -0.196
_refine_diff_density_rms 0.054
_refine_ls_abs_structure_details 'Flack H D (1983), Acta Cryst. A39, 876-881'
_refine_ls_abs_structure_Flack 4.17(246)
_refine_ls_extinction_coef 0.0635(75)
_refine_ls_extinction_expression Fc^*^=kFc[1+0.001xFc^2^\l^3^/sin(2\q)]^-1/4^
_refine_ls_extinction_method SHELXL
_refine_ls_goodness_of_fit_all 1.045
_refine_ls_goodness_of_fit_obs 1.052
_refine_ls_hydrogen_treatment 'fixed positions and U(iso)'
_refine_ls_matrix_type full
_refine_ls_number_parameters 173
_refine_ls_number_reflns 1534
_refine_ls_number_restraints 0
_refine_ls_restrained_S_all 1.068
_refine_ls_restrained_S_obs 1.052
_refine_ls_R_factor_all 0.0691
_refine_ls_R_factor_obs 0.0483
_refine_ls_shift/esd_max 0.000
_refine_ls_shift/esd_mean 0.000
_refine_ls_structure_factor_coef Fsqd
_refine_ls_weighting_details 'w=1/[\s^2^(Fo^2^)+(0.0871P)^2^+0.1577P] where P=(Fo^2^+2Fc^2^)/3'
_refine_ls_weighting_scheme calc
_refine_ls_wR_factor_all 0.1468
_refine_ls_wR_factor_obs 0.1230
_reflns_number_observed 1154
_reflns_number_total 1537
_reflns_observed_criterion >2sigma(I)
_cod_data_source_file b103558b.txt
_cod_data_source_block str681
_cod_depositor_comments
;
The following automatic conversions were performed:

'_refine_ls_weighting_scheme' value 'calc
w=1/[\s^2^(Fo^2^)+(0.0871P)^2^+0.1577P] where P=(Fo^2^+2Fc^2^)/3' was
changed to 'calc'. New tag '_refine_ls_weighting_details' was
created. The value of the new tag was set to
'w=1/[\s^2^(Fo^2^)+(0.0871P)^2^+0.1577P] where P=(Fo^2^+2Fc^2^)/3'.

Automatic conversion script
Id: cif_fix_values 3143 2015-03-26 13:38:13Z robertas 
;
_cod_original_sg_symbol_H-M P2(1)2(1)2(1)
_cod_database_code 7204970

loop_
_symmetry_equiv_pos_as_xyz
'x, y, z'
'-x+1/2, -y, z+1/2'
'-x, y+1/2, -z+1/2'
'x+1/2, -y+1/2, -z'

loop_
_atom_site_aniso_label
_atom_site_aniso_U_11
_atom_site_aniso_U_22
_atom_site_aniso_U_33
_atom_site_aniso_U_23
_atom_site_aniso_U_13
_atom_site_aniso_U_12
O1 0.101(2) 0.062(2) 0.0504(13) -0.0106(12) 0.000(2) 0.015(2)
O2 0.072(2) 0.0552(14) 0.0473(12) 0.0073(10) 0.0104(14) 0.020(2)
O3 0.056(2) 0.0613(15) 0.0563(13) -0.0024(12) 0.0136(13) 0.0001(14)
O4 0.061(2) 0.0522(13) 0.0486(12) -0.0064(11) 0.0098(12) -0.0063(13)
O5 0.092(2) 0.0563(15) 0.0570(14) 0.0104(12) 0.019(2) 0.016(2)
O6 0.090(2) 0.080(2) 0.079(2) 0.0214(15) 0.033(2) 0.013(2)
C1 0.153(6) 0.078(3) 0.071(2) -0.023(2) 0.019(4) 0.012(4)
C2 0.067(2) 0.056(2) 0.041(2) 0.0036(14) 0.005(2) 0.010(2)
C3 0.061(2) 0.050(2) 0.043(2) 0.003(2) 0.000(2) 0.006(2)
C4 0.050(2) 0.050(2) 0.051(2) -0.001(2) 0.007(2) 0.002(2)
C5 0.074(3) 0.059(2) 0.081(3) 0.003(2) 0.009(3) 0.009(2)
C6 0.057(3) 0.082(3) 0.076(3) -0.014(2) -0.004(2) 0.002(2)
C7 0.045(2) 0.050(2) 0.050(2) -0.0015(14) 0.000(2) 0.006(2)
C8 0.053(2) 0.050(2) 0.047(2) -0.0034(15) 0.002(2) 0.002(2)
C9 0.058(2) 0.051(2) 0.049(2) 0.0017(15) 0.001(2) 0.001(2)
C10 0.072(3) 0.058(2) 0.061(2) 0.002(2) 0.009(2) 0.002(2)
C11 0.096(4) 0.062(2) 0.068(2) 0.017(2) 0.028(3) 0.021(3)
C12 0.121(5) 0.201(7) 0.080(3) 0.060(4) 0.024(4) 0.042(6)
C13 0.274(11) 0.073(3) 0.131(5) 0.001(3) 0.094(7) -0.023(6)

loop_
_atom_site_label
_atom_site_type_symbol
_atom_site_fract_x
_atom_site_fract_y
_atom_site_fract_z
_atom_site_U_iso_or_equiv
_atom_site_thermal_displace_type
_atom_site_occupancy
_atom_site_calc_flag
_atom_site_refinement_flags
_atom_site_disorder_group
O1 O 0.8957(7) 1.0494(2) 0.51833(9) 0.0713(9) Uani 1 d . .
O2 O 0.7675(6) 1.0800(2) 0.43193(8) 0.0581(7) Uani 1 d . .
O3 O 0.6581(5) 0.8045(2) 0.43962(9) 0.0580(7) Uani 1 d . .
O4 O 0.9316(5) 0.8360(2) 0.37449(8) 0.0539(7) Uani 1 d . .
O5 O 0.9890(6) 1.2195(2) 0.34820(9) 0.0686(9) Uani 1 d . .
O6 O 1.2549(7) 1.1548(3) 0.28549(11) 0.0831(10) Uani 1 d . .
C1 C 0.8116(13) 1.1660(4) 0.5397(2) 0.101(2) Uani 1 d . .
H1A H 0.9238(13) 1.1908(4) 0.5670(2) 0.080 Uiso 1 d R .
H1B H 0.6477(13) 1.1550(4) 0.5539(2) 0.080 Uiso 1 d R .
H1C H 0.8074(13) 1.2294(4) 0.5133(2) 0.080 Uiso 1 d R .
C2 C 0.7463(9) 1.0058(3) 0.47771(12) 0.0547(9) Uani 1 d . .
H2A H 0.5757(9) 0.9991(3) 0.48851(12) 0.080 Uiso 1 d R .
C3 C 0.8486(7) 0.8785(3) 0.46245(13) 0.0517(9) Uani 1 d . .
H3A H 0.9289(7) 0.8372(3) 0.49109(13) 0.080 Uiso 1 d R .
C4 C 0.7647(7) 0.7442(3) 0.39481(12) 0.0501(8) Uani 1 d . .
C5 C 0.9056(9) 0.6271(4) 0.4109(2) 0.0714(12) Uani 1 d . .
H5A H 1.0305(9) 0.6490(4) 0.4360(2) 0.080 Uiso 1 d R .
H5B H 0.9838(9) 0.5905(4) 0.3809(2) 0.080 Uiso 1 d R .
H5C H 0.7919(9) 0.5682(4) 0.4260(2) 0.080 Uiso 1 d R .
C6 C 0.5655(8) 0.7197(4) 0.3556(2) 0.0717(12) Uani 1 d . .
H6A H 0.4838(8) 0.7967(4) 0.3470(2) 0.080 Uiso 1 d R .
H6B H 0.4464(8) 0.6622(4) 0.3698(2) 0.080 Uiso 1 d R .
H6C H 0.6383(8) 0.6845(4) 0.3248(2) 0.080 Uiso 1 d R .
C7 C 1.0293(7) 0.9060(3) 0.41730(12) 0.0483(8) Uani 1 d . .
H7A H 1.1972(7) 0.8821(3) 0.42539(12) 0.080 Uiso 1 d R .
C8 C 1.0016(7) 1.0483(3) 0.40854(13) 0.0499(9) Uani 1 d . .
H8A H 1.1335(7) 1.0910(3) 0.42643(13) 0.080 Uiso 1 d R .
C9 C 1.0029(8) 1.0869(3) 0.35193(12) 0.0524(9) Uani 1 d . .
H9A H 0.8663(8) 1.0483(3) 0.33392(12) 0.080 Uiso 1 d R .
C10 C 1.2405(9) 1.0602(3) 0.32366(14) 0.0635(10) Uani 1 d . .
H10A H 1.2405(9) 0.9783(3) 0.30840(14) 0.080 Uiso 1 d R .
H10B H 1.3781(9) 1.0670(3) 0.34740(14) 0.080 Uiso 1 d R .
C11 C 1.0900(10) 1.2514(4) 0.2992(2) 0.0754(14) Uani 1 d . .
C12 C 0.8897(13) 1.2506(8) 0.2573(2) 0.134(3) Uani 1 d . .
H12A H 0.8086(13) 1.1707(8) 0.2575(2) 0.080 Uiso 1 d R .
H12B H 0.9622(13) 1.2651(8) 0.2236(2) 0.080 Uiso 1 d R .
H12C H 0.7700(13) 1.3148(8) 0.2647(2) 0.080 Uiso 1 d R .
C13 C 1.2188(21) 1.3709(5) 0.3020(3) 0.159(4) Uani 1 d . .
H13A H 1.3414(21) 1.3623(5) 0.3289(3) 0.080 Uiso 1 d R .
H13B H 1.1078(21) 1.4381(5) 0.3105(3) 0.080 Uiso 1 d R .
H13C H 1.3001(21) 1.3884(5) 0.2694(3) 0.080 Uiso 1 d R .

loop_
_atom_type_symbol
_atom_type_description
_atom_type_scat_dispersion_real
_atom_type_scat_dispersion_imag
_atom_type_scat_source
C C 0.0033 0.0016 'International Tables Vol C Tables 4.2.6.8 and 6.1.1.4'
H H 0.0000 0.0000 'International Tables Vol C Tables 4.2.6.8 and 6.1.1.4'
O O 0.0106 0.0060 'International Tables Vol C Tables 4.2.6.8 and 6.1.1.4'

loop_
_geom_angle_atom_site_label_1
_geom_angle_atom_site_label_2
_geom_angle_atom_site_label_3
_geom_angle
_geom_angle_site_symmetry_1
_geom_angle_site_symmetry_3
_geom_angle_publ_flag
C2 O1 C1 113.3(4) . . ?
C2 O2 C8 106.5(3) . . ?
C3 O3 C4 107.1(3) . . ?
C4 O4 C7 108.1(2) . . ?
C11 O5 C9 106.3(3) . . ?
C11 O6 C10 108.6(3) . . ?
O1 C2 O2 112.6(3) . . ?
O1 C2 C3 106.5(3) . . ?
O2 C2 C3 105.0(3) . . ?
O3 C3 C2 110.2(3) . . ?
O3 C3 C7 104.5(2) . . ?
C2 C3 C7 104.5(3) . . ?
O4 C4 O3 103.5(2) . . ?
O4 C4 C6 109.0(3) . . ?
O3 C4 C6 109.4(3) . . ?
O4 C4 C5 110.7(3) . . ?
O3 C4 C5 110.6(3) . . ?
C6 C4 C5 113.3(3) . . ?
O4 C7 C3 104.3(3) . . ?
O4 C7 C8 111.7(3) . . ?
C3 C7 C8 103.7(3) . . ?
O2 C8 C9 110.0(3) . . ?
O2 C8 C7 104.9(3) . . ?
C9 C8 C7 114.1(3) . . ?
O5 C9 C10 101.7(3) . . ?
O5 C9 C8 109.7(3) . . ?
C10 C9 C8 114.7(3) . . ?
O6 C10 C9 104.3(3) . . ?
O6 C11 O5 106.7(3) . . ?
O6 C11 C13 111.0(5) . . ?
O5 C11 C13 110.6(4) . . ?
O6 C11 C12 105.3(4) . . ?
O5 C11 C12 110.9(4) . . ?
C13 C11 C12 112.0(5) . . ?

loop_
_geom_bond_atom_site_label_1
_geom_bond_atom_site_label_2
_geom_bond_distance
_geom_bond_site_symmetry_2
_geom_bond_publ_flag
O1 C2 1.395(5) . ?
O1 C1 1.436(5) . ?
O2 C2 1.422(4) . ?
O2 C8 1.434(5) . ?
O3 C3 1.420(4) . ?
O3 C4 1.437(4) . ?
O4 C4 1.429(4) . ?
O4 C7 1.430(4) . ?
O5 C11 1.411(5) . ?
O5 C9 1.424(4) . ?
O6 C11 1.406(5) . ?
O6 C10 1.411(4) . ?
C2 C3 1.521(5) . ?
C3 C7 1.539(5) . ?
C4 C6 1.491(5) . ?
C4 C5 1.520(5) . ?
C7 C8 1.546(4) . ?
C8 C9 1.510(5) . ?
C9 C10 1.496(6) . ?
C11 C13 1.455(8) . ?
C11 C12 1.521(7) . ?

loop_
_cod_related_entry_id
_cod_related_entry_database
_cod_related_entry_code
1 ChemSpider 21189964
